data_4067675
loop_
_publ_author_name
'Roiban, Gheorghe-Doru'
'Serrano, Elena'
'Soler, Tatiana'
'Contel, Maria'
'Grosu, Ion'
'Cativiela, Carlos'
'Urriolabeitia, Esteban P.'

_publ_section_title
;
 Ortho-Palladation of (Z)-2-Aryl-4-Arylidene-5(4H)-Oxazolones. Structure
 and Functionalization
;
_journal_issue 6
_journal_name_full Organometallics
_journal_page_first 1428
_journal_paper_doi 10.1021/om901068f
_journal_volume 29
_journal_year 2010
_chemical_formula_sum 'C20 H16 Cl N3 O6 Pd'
_chemical_formula_weight 536.21
_chemical_name_systematic
; 
 ? 
;
_space_group_IT_number 19
_symmetry_cell_setting orthorhombic
_symmetry_space_group_name_Hall 'P 2ac 2ab'
_symmetry_space_group_name_H-M 'P 21 21 21'
_atom_sites_solution_hydrogens geom
_atom_sites_solution_primary direct
_atom_sites_solution_secondary difmap
_audit_creation_method SHELXL-97
_cell_angle_alpha 90.00
_cell_angle_beta 90.00
_cell_angle_gamma 90.00
_cell_formula_units_Z 4
_cell_length_a 7.8948(3)
_cell_length_b 11.6296(5)
_cell_length_c 22.1963(9)
_cell_measurement_reflns_used 7029
_cell_measurement_temperature 150(2)
_cell_measurement_theta_max 28.4442
_cell_measurement_theta_min 3.0891
_cell_volume 2037.92(14)
_computing_structure_refinement 'SHELXL-97 (Sheldrick, 1997)'
_computing_structure_solution 'SHELXS-97 (Sheldrick, 1990)'
_diffrn_ambient_temperature 150(2)
_diffrn_measured_fraction_theta_full 0.884
_diffrn_measured_fraction_theta_max 0.884
_diffrn_radiation_monochromator graphite
_diffrn_radiation_source 'Enhance (Mo) X-ray Source'
_diffrn_radiation_type MoK\a
_diffrn_radiation_wavelength 0.71073
_diffrn_reflns_av_R_equivalents 0.0236
_diffrn_reflns_av_sigmaI/netI 0.0382
_diffrn_reflns_limit_h_max 9
_diffrn_reflns_limit_h_min -5
_diffrn_reflns_limit_k_max 14
_diffrn_reflns_limit_k_min -15
_diffrn_reflns_limit_l_max 27
_diffrn_reflns_limit_l_min -27
_diffrn_reflns_number 10095
_diffrn_reflns_theta_full 28.83
_diffrn_reflns_theta_max 28.83
_diffrn_reflns_theta_min 2.74
_exptl_absorpt_coefficient_mu 1.086
_exptl_absorpt_correction_T_max 1.0722
_exptl_absorpt_correction_T_min 0.9222
_exptl_absorpt_correction_type multi-scan
_exptl_crystal_colour orange
_exptl_crystal_density_diffrn 1.748
_exptl_crystal_density_method 'not measured'
_exptl_crystal_description needle
_exptl_crystal_F_000 1072
_exptl_crystal_size_max 0.63
_exptl_crystal_size_mid 0.14
_exptl_crystal_size_min 0.07
_refine_diff_density_max 0.479
_refine_diff_density_min -0.329
_refine_diff_density_rms 0.067
_refine_ls_abs_structure_details 'Flack H D (1983), Acta Cryst. A39, 876-881'
_refine_ls_abs_structure_Flack -0.020(19)
_refine_ls_extinction_method none
_refine_ls_goodness_of_fit_ref 0.966
_refine_ls_hydrogen_treatment constr
_refine_ls_matrix_type full
_refine_ls_number_parameters 282
_refine_ls_number_reflns 4566
_refine_ls_number_restraints 0
_refine_ls_restrained_S_all 0.966
_refine_ls_R_factor_all 0.0291
_refine_ls_R_factor_gt 0.0233
_refine_ls_shift/su_max 0.015
_refine_ls_shift/su_mean 0.001
_refine_ls_structure_factor_coef Fsqd
_refine_ls_weighting_details 'calc w=1/[\s^2^(Fo^2^)+(0.0241P)^2^+0.0000P] where P=(Fo^2^+2Fc^2^)/3'
_refine_ls_weighting_scheme calc
_refine_ls_wR_factor_gt 0.0453
_refine_ls_wR_factor_ref 0.0464
_reflns_number_gt 4087
_reflns_number_total 4566
_reflns_threshold_expression >2sigma(I)
_cod_data_source_file om901068f_si_001.cif
_cod_data_source_block '__15'
_cod_database_code 4067675

loop_
_symmetry_equiv_pos_as_xyz
'x, y, z'
'-x+1/2, -y, z+1/2'
'-x, y+1/2, -z+1/2'
'x+1/2, -y+1/2, -z'

loop_
_atom_site_label
_atom_site_type_symbol
_atom_site_fract_x
_atom_site_fract_y
_atom_site_fract_z
_atom_site_U_iso_or_equiv
_atom_site_adp_type
_atom_site_occupancy
_atom_site_symmetry_multiplicity
_atom_site_calc_flag
_atom_site_refinement_flags
Pd1 Pd -0.93245(2) -0.112149(16) -0.065204(8) 0.01720(5) Uani 1 1 d .
C1 C -0.9956(3) -0.1359(2) 0.02072(12) 0.0198(6) Uani 1 1 d .
C2 C -1.0347(3) -0.0424(2) 0.05691(13) 0.0253(6) Uani 1 1 d .
H2A H -1.0455 0.0315 0.0391 0.030 Uiso 1 1 calc R
C3 C -1.0582(4) -0.0542(3) 0.11832(12) 0.0309(6) Uani 1 1 d .
H3A H -1.0855 0.0115 0.1418 0.037 Uiso 1 1 calc R
C4 C -1.0424(4) -0.1599(3) 0.14594(12) 0.0309(7) Uani 1 1 d .
H4A H -1.0548 -0.1670 0.1884 0.037 Uiso 1 1 calc R
C5 C -1.0087(3) -0.2543(3) 0.11116(13) 0.0261(7) Uani 1 1 d .
H5A H -1.0001 -0.3277 0.1297 0.031 Uiso 1 1 calc R
C6 C -0.9866(3) -0.2449(2) 0.04851(11) 0.0184(6) Uani 1 1 d .
C7 C -0.9704(3) -0.3514(2) 0.01573(11) 0.0208(6) Uani 1 1 d .
H7A H -0.9469 -0.4190 0.0383 0.025 Uiso 1 1 calc R
C8 C -0.9861(3) -0.3623(2) -0.04396(11) 0.0202(6) Uani 1 1 d .
C9 C -0.9987(3) -0.4713(2) -0.07620(13) 0.0251(6) Uani 1 1 d .
O1 O -0.9846(2) -0.56942(15) -0.06274(10) 0.0341(5) Uani 1 1 d .
O2 O -1.0396(2) -0.43827(15) -0.13581(8) 0.0248(4) Uani 1 1 d .
N1 N -1.0112(3) -0.27332(19) -0.08522(9) 0.0178(5) Uani 1 1 d .
C10 C -1.0456(3) -0.3213(2) -0.13693(11) 0.0187(6) Uani 1 1 d .
C11 C -1.0887(3) -0.2704(2) -0.19460(11) 0.0193(5) Uani 1 1 d .
C12 C -1.1706(3) -0.1641(2) -0.19733(12) 0.0195(5) Uani 1 1 d .
H12A H -1.1977 -0.1238 -0.1614 0.023 Uiso 1 1 calc R
C13 C -1.2120(3) -0.1181(3) -0.25263(12) 0.0267(6) Uani 1 1 d .
H13A H -1.2689 -0.0462 -0.2548 0.032 Uiso 1 1 calc R
C14 C -1.1704(4) -0.1766(3) -0.30530(13) 0.0302(7) Uani 1 1 d .
H14A H -1.1981 -0.1442 -0.3433 0.036 Uiso 1 1 calc R
C15 C -1.0889(4) -0.2819(2) -0.30242(13) 0.0308(7) Uani 1 1 d .
H15A H -1.0604 -0.3216 -0.3384 0.037 Uiso 1 1 calc R
C16 C -1.0492(3) -0.3288(2) -0.24734(11) 0.0236(6) Uani 1 1 d .
H16A H -0.9944 -0.4014 -0.2454 0.028 Uiso 1 1 calc R
N2 N -0.8367(3) 0.0414(2) -0.04311(9) 0.0237(5) Uani 1 1 d .
C17 C -0.7759(3) 0.1274(2) -0.03225(11) 0.0214(6) Uani 1 1 d .
C18 C -0.7020(4) 0.2377(2) -0.01788(13) 0.0273(6) Uani 1 1 d .
H17A H -0.5980 0.2484 -0.0414 0.033 Uiso 1 1 calc R
H17B H -0.6751 0.2407 0.0252 0.033 Uiso 1 1 calc R
H17C H -0.7827 0.2989 -0.0278 0.033 Uiso 1 1 calc R
N3 N -0.8363(3) -0.08551(19) -0.15327(10) 0.0214(5) Uani 1 1 d .
C19 C -0.7684(3) -0.0754(2) -0.19740(13) 0.0209(6) Uani 1 1 d .
C20 C -0.6794(4) -0.0648(3) -0.25498(13) 0.0338(7) Uani 1 1 d .
H20A H -0.6069 -0.1322 -0.2611 0.041 Uiso 1 1 calc R
H20B H -0.6096 0.0049 -0.2546 0.041 Uiso 1 1 calc R
H20C H -0.7622 -0.0599 -0.2878 0.041 Uiso 1 1 calc R
Cl1 Cl -0.36918(8) -0.85916(6) -0.14216(3) 0.02534(16) Uani 1 1 d .
O3 O -0.3529(3) -0.8564(2) -0.20637(9) 0.0445(6) Uani 1 1 d .
O4 O -0.5110(3) -0.9280(2) -0.12555(11) 0.0476(6) Uani 1 1 d .
O5 O -0.2199(3) -0.9071(2) -0.11616(10) 0.0493(6) Uani 1 1 d .
O6 O -0.3923(3) -0.74415(18) -0.12038(10) 0.0405(6) Uani 1 1 d .

loop_
_atom_site_aniso_label
_atom_site_aniso_U_11
_atom_site_aniso_U_22
_atom_site_aniso_U_33
_atom_site_aniso_U_23
_atom_site_aniso_U_13
_atom_site_aniso_U_12
Pd1 0.02078(9) 0.01473(8) 0.01608(8) 0.00100(8) 0.00127(8) -0.00087(9)
C1 0.0145(11) 0.0244(16) 0.0204(13) 0.0005(11) -0.0001(9) -0.0002(11)
C2 0.0259(15) 0.0200(13) 0.0300(17) -0.0003(12) 0.0022(11) 0.0047(11)
C3 0.0326(16) 0.0356(17) 0.0244(15) -0.0089(13) 0.0058(14) 0.0041(16)
C4 0.0332(18) 0.0413(17) 0.0182(14) -0.0020(13) 0.0042(12) -0.0012(14)
C5 0.0234(14) 0.0331(18) 0.0217(15) 0.0054(13) -0.0012(10) -0.0070(12)
C6 0.0158(13) 0.0207(14) 0.0187(14) 0.0010(10) 0.0005(9) -0.0005(10)
C7 0.0221(16) 0.0193(14) 0.0209(14) 0.0038(11) -0.0003(10) -0.0016(11)
C8 0.0208(13) 0.0182(15) 0.0215(13) 0.0006(10) 0.0019(9) -0.0005(10)
C9 0.0301(14) 0.0215(15) 0.0237(17) 0.0021(12) 0.0034(11) 0.0010(11)
O1 0.0576(13) 0.0142(9) 0.0304(11) 0.0033(10) 0.0028(10) 0.0007(8)
O2 0.0391(13) 0.0139(9) 0.0213(10) -0.0005(8) -0.0011(9) 0.0004(9)
N1 0.0212(11) 0.0183(12) 0.0138(11) 0.0023(9) 0.0008(7) -0.0004(9)
C10 0.0188(15) 0.0152(13) 0.0219(14) -0.0001(10) -0.0006(11) -0.0002(11)
C11 0.0193(14) 0.0193(13) 0.0193(13) 0.0001(10) -0.0004(10) -0.0026(11)
C12 0.0157(13) 0.0196(14) 0.0233(14) -0.0032(12) -0.0006(10) -0.0009(11)
C13 0.0211(13) 0.0288(15) 0.0303(15) 0.0033(15) -0.0036(10) -0.0003(15)
C14 0.0339(17) 0.0352(18) 0.0217(15) 0.0037(13) -0.0034(12) -0.0012(14)
C15 0.0393(18) 0.0326(16) 0.0204(14) -0.0024(12) 0.0018(12) 0.0049(15)
C16 0.0285(16) 0.0196(14) 0.0226(14) -0.0007(10) 0.0012(12) 0.0021(12)
N2 0.0296(13) 0.0220(13) 0.0195(12) 0.0012(10) 0.0034(9) -0.0025(11)
C17 0.0236(14) 0.0226(17) 0.0180(14) 0.0015(12) 0.0037(9) 0.0032(12)
C18 0.0308(16) 0.0168(14) 0.0341(17) -0.0037(13) 0.0030(12) -0.0023(13)
N3 0.0208(12) 0.0213(13) 0.0221(13) 0.0019(9) 0.0002(9) -0.0024(9)
C19 0.0177(14) 0.0192(14) 0.0258(16) 0.0036(11) -0.0040(11) -0.0013(11)
C20 0.0342(17) 0.0420(19) 0.0253(17) 0.0049(14) 0.0081(13) 0.0029(15)
Cl1 0.0296(4) 0.0251(4) 0.0213(3) -0.0020(3) 0.0031(2) -0.0029(3)
O3 0.0684(15) 0.0473(15) 0.0178(11) -0.0049(10) 0.0053(9) -0.0031(12)
O4 0.0432(13) 0.0457(15) 0.0539(16) 0.0017(12) 0.0087(10) -0.0211(11)
O5 0.0423(13) 0.0545(17) 0.0511(15) 0.0011(13) -0.0115(10) 0.0117(13)
O6 0.0609(16) 0.0240(11) 0.0366(13) -0.0061(10) 0.0052(10) 0.0004(11)

loop_
_atom_type_symbol
_atom_type_description
_atom_type_scat_dispersion_real
_atom_type_scat_dispersion_imag
_atom_type_scat_source
C C 0.0033 0.0016 'International Tables Vol C Tables 4.2.6.8 and 6.1.1.4'
H H 0.0000 0.0000 'International Tables Vol C Tables 4.2.6.8 and 6.1.1.4'
O O 0.0106 0.0060 'International Tables Vol C Tables 4.2.6.8 and 6.1.1.4'
N N 0.0061 0.0033 'International Tables Vol C Tables 4.2.6.8 and 6.1.1.4'
Cl Cl 0.1484 0.1585 'International Tables Vol C Tables 4.2.6.8 and 6.1.1.4'
Pd Pd -0.9988 1.0072 'International Tables Vol C Tables 4.2.6.8 and 6.1.1.4'

loop_
_geom_angle_atom_site_label_1
_geom_angle_atom_site_label_2
_geom_angle_atom_site_label_3
_geom_angle
C1 Pd1 N2 89.06(10)
C1 Pd1 N1 90.27(10)
N2 Pd1 N1 175.30(9)
C1 Pd1 N3 173.48(9)
N2 Pd1 N3 87.72(9)
N1 Pd1 N3 92.46(8)
C2 C1 C6 117.5(2)
C2 C1 Pd1 120.1(2)
C6 C1 Pd1 122.05(19)
C3 C2 C1 121.6(3)
C4 C3 C2 121.0(3)
C5 C4 C3 118.8(3)
C4 C5 C6 121.3(3)
C5 C6 C1 119.7(3)
C5 C6 C7 116.3(2)
C1 C6 C7 123.7(2)
C8 C7 C6 125.0(2)
C7 C8 N1 126.3(2)
C7 C8 C9 125.1(2)
N1 C8 C9 108.2(2)
O1 C9 O2 121.2(3)
O1 C9 C8 135.0(3)
O2 C9 C8 103.8(2)
C10 O2 C9 107.2(2)
C10 N1 C8 106.8(2)
C10 N1 Pd1 130.78(18)
C8 N1 Pd1 119.93(16)
N1 C10 O2 113.8(2)
N1 C10 C11 130.6(2)
O2 C10 C11 115.6(2)
C16 C11 C12 120.0(2)
C16 C11 C10 119.4(2)
C12 C11 C10 120.5(2)
C13 C12 C11 119.5(3)
C12 C13 C14 120.1(3)
C15 C14 C13 120.2(3)
C16 C15 C14 119.9(3)
C15 C16 C11 120.3(3)
C17 N2 Pd1 176.7(2)
N2 C17 C18 178.7(3)
C19 N3 Pd1 172.2(2)
N3 C19 C20 178.9(3)
O4 Cl1 O5 108.95(15)
O4 Cl1 O3 109.91(14)
O5 Cl1 O3 109.74(14)
O4 Cl1 O6 109.68(14)
O5 Cl1 O6 109.49(14)
O3 Cl1 O6 109.06(13)

loop_
_geom_bond_atom_site_label_1
_geom_bond_atom_site_label_2
_geom_bond_distance
Pd1 C1 1.991(3)
Pd1 N2 2.000(2)
Pd1 N1 2.024(2)
Pd1 N3 2.120(2)
C1 C2 1.386(4)
C1 C6 1.412(4)
C2 C3 1.383(4)
C3 C4 1.379(4)
C4 C5 1.368(4)
C5 C6 1.406(4)
C6 C7 1.442(4)
C7 C8 1.337(3)
C8 N1 1.396(3)
C8 C9 1.459(4)
C9 O1 1.185(3)
C9 O2 1.415(3)
O2 C10 1.361(3)
N1 C10 1.305(3)
C10 C11 1.451(3)
C11 C16 1.389(3)
C11 C12 1.397(4)
C12 C13 1.378(4)
C13 C14 1.392(4)
C14 C15 1.385(4)
C15 C16 1.375(4)
N2 C17 1.135(3)
C17 C18 1.446(4)
N3 C19 1.123(3)
C19 C20 1.464(4)
Cl1 O4 1.425(2)
Cl1 O5 1.426(2)
Cl1 O3 1.431(2)
Cl1 O6 1.434(2)
